data_7007342
loop_
_publ_author_name
'Meyer zu Berstenhorst, Birgit'
'Erker, Gerhard'
'Kehr, Gerald'
'Fr\"ohlich, Roland'

_publ_section_title
;
 Carbohydrate-metallocene conjugates: selective formation of a
 zirconadioxacyclopentane-type dimer from the reaction of a
 bis(enolate)ZrCp2 reagent with a glucofuranoside derivative.
;
_journal_issue 26
_journal_name_full 'Dalton transactions (Cambridge, England : 2003)'
_journal_page_first 3200
_journal_page_last 3203
_journal_paper_doi 10.1039/b603803d
_journal_year 2006
_chemical_formula_sum 'C30 H48 O12 Zr'
_chemical_formula_weight 691.90
_chemical_name_systematic
;
?
;
_space_group_IT_number 5
_symmetry_cell_setting monoclinic
_symmetry_space_group_name_Hall 'C 2y'
_symmetry_space_group_name_H-M 'C 1 2 1'
_atom_sites_solution_hydrogens geom
_atom_sites_solution_primary direct
_atom_sites_solution_secondary difmap
_audit_creation_method SHELXL-97
_cell_angle_alpha 90.00
_cell_angle_beta 109.32(1)
_cell_angle_gamma 90.00
_cell_formula_units_Z 2
_cell_length_a 18.157(1)
_cell_length_b 11.380(1)
_cell_length_c 8.664(1)
_cell_measurement_reflns_used 1536
_cell_measurement_temperature 198(2)
_cell_measurement_theta_max 27.88
_cell_measurement_theta_min 0.41
_cell_volume 1689.4(3)
_computing_cell_refinement 'Collect (Nonius B.V., 1998)'
_computing_data_collection 'Collect (Nonius B.V., 1998)'
_computing_data_reduction 'Denzo-SMN (Otwinowski & Minor, 1997)'
_computing_molecular_graphics 'SCHAKAL (Keller, 1997)'
_computing_publication_material 'SHELXL-97 (Sheldrick, 1997)'
_computing_structure_refinement 'SHELXL-97 (Sheldrick, 1997)'
_computing_structure_solution 'SHELXS-97 (Sheldrick, 1990)'
_diffrn_ambient_temperature 198(2)
_diffrn_measured_fraction_theta_full 0.988
_diffrn_measured_fraction_theta_max 0.988
_diffrn_measurement_device_type 'Nonius KappaCCD'
_diffrn_measurement_method '\w and \f scans'
_diffrn_radiation_monochromator graphite
_diffrn_radiation_source 'rotating anode Nonius FR591'
_diffrn_radiation_type MoK\a
_diffrn_radiation_wavelength 0.71073
_diffrn_reflns_av_R_equivalents 0.024
_diffrn_reflns_av_sigmaI/netI 0.0485
_diffrn_reflns_limit_h_max 24
_diffrn_reflns_limit_h_min -23
_diffrn_reflns_limit_k_max 13
_diffrn_reflns_limit_k_min -15
_diffrn_reflns_limit_l_max 11
_diffrn_reflns_limit_l_min -11
_diffrn_reflns_number 5832
_diffrn_reflns_theta_full 28.26
_diffrn_reflns_theta_max 28.26
_diffrn_reflns_theta_min 2.15
_exptl_absorpt_coefficient_mu 0.383
_exptl_absorpt_correction_T_max 0.9627
_exptl_absorpt_correction_T_min 0.9103
_exptl_absorpt_correction_type empirical
_exptl_absorpt_process_details 'Denzo (Otwinowski, Borek, Majewski & Minor, 2003)'
_exptl_crystal_colour colourless
_exptl_crystal_density_diffrn 1.360
_exptl_crystal_density_method 'not measured'
_exptl_crystal_description block
_exptl_crystal_F_000 728
_exptl_crystal_size_max 0.25
_exptl_crystal_size_mid 0.15
_exptl_crystal_size_min 0.10
_refine_diff_density_max 0.392
_refine_diff_density_min -0.431
_refine_diff_density_rms 0.054
_refine_ls_abs_structure_details 'Flack H D (1983), Acta Cryst. A39, 876-881'
_refine_ls_abs_structure_Flack -0.04(3)
_refine_ls_extinction_method none
_refine_ls_goodness_of_fit_ref 1.050
_refine_ls_hydrogen_treatment riding
_refine_ls_matrix_type full
_refine_ls_number_parameters 199
_refine_ls_number_reflns 3534
_refine_ls_number_restraints 1
_refine_ls_restrained_S_all 1.050
_refine_ls_R_factor_all 0.0391
_refine_ls_R_factor_gt 0.0357
_refine_ls_shift/su_max 0.000
_refine_ls_shift/su_mean 0.000
_refine_ls_structure_factor_coef Fsqd
_refine_ls_weighting_details 'calc w=1/[\s^2^(Fo^2^)+(0.0045P)^2^+1.1441P] where P=(Fo^2^+2Fc^2^)/3'
_refine_ls_weighting_scheme calc
_refine_ls_wR_factor_gt 0.0622
_refine_ls_wR_factor_ref 0.0639
_reflns_number_gt 3379
_reflns_number_total 3534
_reflns_threshold_expression >2sigma(I)
_cod_data_source_file b603803d.txt
_cod_data_source_block erk3404
_cod_original_sg_symbol_H-M C2
_cod_database_code 7007342

loop_
_symmetry_equiv_pos_as_xyz
'x, y, z'
'-x, y, -z'
'x+1/2, y+1/2, z'
'-x+1/2, y+1/2, -z'

loop_
_atom_site_label
_atom_site_type_symbol
_atom_site_fract_x
_atom_site_fract_y
_atom_site_fract_z
_atom_site_U_iso_or_equiv
_atom_site_adp_type
_atom_site_occupancy
_atom_site_symmetry_multiplicity
_atom_site_calc_flag
_atom_site_refinement_flags
_atom_site_disorder_assembly
_atom_site_disorder_group
Zr Zr 1.0000 0.99933(2) 1.0000 0.02831(9) Uani 1 2 d S . .
O1 O 0.76690(10) 0.89225(16) 0.6439(2) 0.0361(4) Uani 1 1 d . . .
C2 C 0.71145(16) 0.8800(3) 0.4857(3) 0.0402(7) Uani 1 1 d . . .
H2 H 0.6832 0.9562 0.4521 0.048 Uiso 1 1 calc R . .
O21 O 0.65703(11) 0.7907(2) 0.4794(3) 0.0451(6) Uani 1 1 d . . .
C22 C 0.6099(2) 0.8155(4) 0.5781(5) 0.0713(12) Uani 1 1 d . . .
H22A H 0.5697 0.7547 0.5607 0.107 Uiso 1 1 calc R . .
H22B H 0.5849 0.8923 0.5479 0.107 Uiso 1 1 calc R . .
H22C H 0.6426 0.8164 0.6935 0.107 Uiso 1 1 calc R . .
C3 C 0.75300(16) 0.8485(3) 0.3655(3) 0.0387(7) Uani 1 1 d . . .
H3 H 0.7896 0.9138 0.3639 0.046 Uiso 1 1 calc R . .
O31 O 0.70042(13) 0.83211(19) 0.2043(2) 0.0524(6) Uani 1 1 d . . .
C32 C 0.6760(2) 0.9369(3) 0.1168(4) 0.0607(9) Uani 1 1 d . . .
H32A H 0.6467 0.9185 0.0024 0.091 Uiso 1 1 calc R . .
H32B H 0.7217 0.9845 0.1220 0.091 Uiso 1 1 calc R . .
H32C H 0.6426 0.9809 0.1649 0.091 Uiso 1 1 calc R . .
C4 C 0.79953(15) 0.7372(2) 0.4163(3) 0.0327(6) Uani 1 1 d . . .
H4 H 0.7633 0.6693 0.4064 0.039 Uiso 1 1 calc R . .
O41 O 0.84759(12) 0.7162(2) 0.3175(2) 0.0496(6) Uani 1 1 d . . .
C42 C 0.81809(19) 0.6325(3) 0.1936(4) 0.0486(8) Uani 1 1 d . . .
H42A H 0.8582 0.6129 0.1450 0.073 Uiso 1 1 calc R . .
H42B H 0.7722 0.6647 0.1090 0.073 Uiso 1 1 calc R . .
H42C H 0.8032 0.5615 0.2400 0.073 Uiso 1 1 calc R . .
C5 C 0.85331(16) 0.7475(3) 0.5912(3) 0.0337(6) Uani 1 1 d . . .
H5 H 0.8951 0.8062 0.5971 0.040 Uiso 1 1 calc R . .
O51 O 0.88786(11) 0.63655(18) 0.6435(3) 0.0488(5) Uani 1 1 d . . .
C52 C 0.97040(18) 0.6366(4) 0.7107(5) 0.0673(10) Uani 1 1 d . . .
H52A H 0.9889 0.5568 0.7448 0.101 Uiso 1 1 calc R . .
H52B H 0.9869 0.6892 0.8056 0.101 Uiso 1 1 calc R . .
H52C H 0.9925 0.6641 0.6281 0.101 Uiso 1 1 calc R . .
C6 C 0.80861(14) 0.7862(2) 0.7031(3) 0.0322(6) Uani 1 1 d . . .
H6 H 0.7706 0.7233 0.7056 0.039 Uiso 1 1 calc R . .
C61 C 0.86160(16) 0.8097(3) 0.8754(3) 0.0411(7) Uani 1 1 d . . .
H61A H 0.8304 0.8421 0.9400 0.049 Uiso 1 1 calc R . .
H61B H 0.8849 0.7347 0.9266 0.049 Uiso 1 1 calc R . .
O62 O 0.92065(10) 0.88772(19) 0.8797(2) 0.0440(5) Uani 1 1 d . . .
C11 C 0.8939(2) 1.0531(4) 1.1181(5) 0.0702(12) Uani 1 1 d . . .
H11 H 0.8422 1.0273 1.0617 0.084 Uiso 1 1 calc R . .
C12 C 0.9258(2) 1.1560(4) 1.0908(4) 0.0666(11) Uani 1 1 d . . .
H12 H 0.9005 1.2137 1.0118 0.080 Uiso 1 1 calc R . .
C13 C 1.0019(2) 1.1619(3) 1.1990(4) 0.0623(10) Uani 1 1 d . . .
H13 H 1.0380 1.2240 1.2075 0.075 Uiso 1 1 calc R . .
C14 C 1.0151(2) 1.0605(4) 1.2916(4) 0.0626(11) Uani 1 1 d . . .
H14 H 1.0621 1.0409 1.3765 0.075 Uiso 1 1 calc R . .
C15 C 0.9487(2) 0.9926(5) 1.2404(4) 0.0662(9) Uani 1 1 d . . .
H15 H 0.9420 0.9176 1.2819 0.079 Uiso 1 1 calc R . .

loop_
_atom_site_aniso_label
_atom_site_aniso_U_11
_atom_site_aniso_U_22
_atom_site_aniso_U_33
_atom_site_aniso_U_23
_atom_site_aniso_U_13
_atom_site_aniso_U_12
Zr 0.02535(15) 0.03295(18) 0.02052(14) 0.000 -0.00061(10) 0.000
O1 0.0369(11) 0.0335(11) 0.0339(10) -0.0089(8) 0.0063(8) -0.0026(8)
C2 0.0387(16) 0.0361(17) 0.0377(15) -0.0046(13) 0.0017(11) 0.0011(13)
O21 0.0307(11) 0.0593(16) 0.0444(13) -0.0127(11) 0.0113(10) -0.0090(10)
C22 0.043(2) 0.107(3) 0.069(2) -0.029(2) 0.0245(18) -0.010(2)
C3 0.0453(17) 0.0356(17) 0.0281(14) -0.0026(12) 0.0029(11) -0.0093(13)
O31 0.0721(15) 0.0392(13) 0.0317(11) 0.0025(9) -0.0019(10) -0.0061(11)
C32 0.077(2) 0.051(2) 0.0439(18) 0.0148(16) 0.0063(16) 0.0032(18)
C4 0.0334(15) 0.0336(16) 0.0332(14) -0.0087(12) 0.0139(11) -0.0115(12)
O41 0.0487(13) 0.0597(15) 0.0490(12) -0.0261(11) 0.0277(10) -0.0216(11)
C42 0.061(2) 0.048(2) 0.0412(16) -0.0135(14) 0.0243(14) -0.0090(15)
C5 0.0292(15) 0.0333(17) 0.0366(16) -0.0055(13) 0.0080(12) -0.0051(12)
O51 0.0361(11) 0.0375(13) 0.0621(13) -0.0048(10) 0.0019(9) 0.0025(9)
C52 0.0361(18) 0.076(3) 0.079(2) -0.003(2) 0.0038(16) 0.0115(18)
C6 0.0312(14) 0.0305(15) 0.0332(14) -0.0014(11) 0.0084(11) -0.0087(11)
C61 0.0405(16) 0.0502(19) 0.0307(14) -0.0051(13) 0.0092(11) -0.0138(14)
O62 0.0386(12) 0.0569(14) 0.0343(11) -0.0163(9) 0.0091(8) -0.0232(10)
C11 0.043(2) 0.086(3) 0.084(3) -0.038(2) 0.0237(18) 0.0004(19)
C12 0.081(3) 0.060(3) 0.055(2) 0.0016(18) 0.0178(19) 0.041(2)
C13 0.077(3) 0.055(2) 0.062(2) -0.0284(19) 0.0317(19) -0.0190(19)
C14 0.064(2) 0.088(3) 0.0278(16) -0.0138(17) 0.0042(14) 0.025(2)
C15 0.110(3) 0.050(2) 0.0657(19) -0.004(3) 0.065(2) 0.006(3)

loop_
_atom_type_symbol
_atom_type_description
_atom_type_scat_dispersion_real
_atom_type_scat_dispersion_imag
_atom_type_scat_source
C C 0.0033 0.0016 'International Tables Vol C Tables 4.2.6.8 and 6.1.1.4'
H H 0.0000 0.0000 'International Tables Vol C Tables 4.2.6.8 and 6.1.1.4'
O O 0.0106 0.0060 'International Tables Vol C Tables 4.2.6.8 and 6.1.1.4'
Zr Zr -2.9673 0.5597 'International Tables Vol C Tables 4.2.6.8 and 6.1.1.4'

loop_
_geom_angle_atom_site_label_1
_geom_angle_atom_site_label_2
_geom_angle_atom_site_label_3
_geom_angle
_geom_angle_site_symmetry_1
_geom_angle_site_symmetry_3
_geom_angle_publ_flag
O62 Zr O62 98.45(13) . 2_757 ?
O62 Zr C12 104.61(12) . . ?
O62 Zr C12 132.42(10) 2_757 . ?
O62 Zr C12 132.42(10) . 2_757 ?
O62 Zr C12 104.61(12) 2_757 2_757 ?
C12 Zr C12 89.6(2) . 2_757 ?
O62 Zr C13 133.31(10) . . ?
O62 Zr C13 105.81(11) 2_757 . ?
C12 Zr C13 32.10(12) . . ?
C12 Zr C13 78.81(13) 2_757 . ?
O62 Zr C13 105.81(11) . 2_757 ?
O62 Zr C13 133.31(10) 2_757 2_757 ?
C12 Zr C13 78.81(13) . 2_757 ?
C12 Zr C13 32.10(12) 2_757 2_757 ?
C13 Zr C13 85.61(19) . 2_757 ?
O62 Zr C11 81.20(10) . . ?
O62 Zr C11 117.92(12) 2_757 . ?
C12 Zr C11 31.27(12) . . ?
C12 Zr C11 120.82(18) 2_757 . ?
C13 Zr C11 52.25(12) . . ?
C13 Zr C11 104.97(14) 2_757 . ?
O62 Zr C11 117.92(12) . 2_757 ?
O62 Zr C11 81.20(10) 2_757 2_757 ?
C12 Zr C11 120.82(18) . 2_757 ?
C12 Zr C11 31.27(12) 2_757 2_757 ?
C13 Zr C11 104.97(15) . 2_757 ?
C13 Zr C11 52.25(12) 2_757 2_757 ?
C11 Zr C11 152.1(2) . 2_757 ?
O62 Zr C14 121.86(12) . . ?
O62 Zr C14 80.17(10) 2_757 . ?
C12 Zr C14 52.29(11) . . ?
C12 Zr C14 102.93(14) 2_757 . ?
C13 Zr C14 31.60(12) . . ?
C13 Zr C14 116.78(16) 2_757 . ?
C11 Zr C14 51.74(12) . . ?
C11 Zr C14 119.16(15) 2_757 . ?
O62 Zr C14 80.17(10) . 2_757 ?
O62 Zr C14 121.86(12) 2_757 2_757 ?
C12 Zr C14 102.93(14) . 2_757 ?
C12 Zr C14 52.29(11) 2_757 2_757 ?
C13 Zr C14 116.78(16) . 2_757 ?
C13 Zr C14 31.60(12) 2_757 2_757 ?
C11 Zr C14 119.16(15) . 2_757 ?
C11 Zr C14 51.74(12) 2_757 2_757 ?
C14 Zr C14 148.3(2) . 2_757 ?
O62 Zr C15 90.70(13) . . ?
O62 Zr C15 87.06(12) 2_757 . ?
C12 Zr C15 52.16(15) . . ?
C12 Zr C15 130.98(16) 2_757 . ?
C13 Zr C15 52.34(15) . . ?
C13 Zr C15 130.90(16) 2_757 . ?
C11 Zr C15 31.36(12) . . ?
C11 Zr C15 150.27(13) 2_757 . ?
C14 Zr C15 31.33(13) . . ?
C14 Zr C15 150.52(13) 2_757 . ?
O62 Zr C15 87.06(12) . 2_757 ?
O62 Zr C15 90.70(13) 2_757 2_757 ?
C12 Zr C15 130.98(16) . 2_757 ?
C12 Zr C15 52.16(15) 2_757 2_757 ?
C13 Zr C15 130.90(16) . 2_757 ?
C13 Zr C15 52.34(15) 2_757 2_757 ?
C11 Zr C15 150.27(13) . 2_757 ?
C11 Zr C15 31.36(12) 2_757 2_757 ?
C14 Zr C15 150.52(13) . 2_757 ?
C14 Zr C15 31.33(13) 2_757 2_757 ?
C15 Zr C15 176.6(3) . 2_757 ?
C2 O1 C6 112.9(2) . . ?
O21 C2 O1 112.0(2) . . ?
O21 C2 C3 107.8(2) . . ?
O1 C2 C3 109.4(2) . . ?
C2 O21 C22 112.9(3) . . ?
O31 C3 C4 107.8(2) . . ?
O31 C3 C2 112.4(2) . . ?
C4 C3 C2 110.9(2) . . ?
C32 O31 C3 114.1(2) . . ?
O41 C4 C3 111.1(2) . . ?
O41 C4 C5 107.1(2) . . ?
C3 C4 C5 109.9(2) . . ?
C42 O41 C4 114.7(2) . . ?
O51 C5 C4 108.8(2) . . ?
O51 C5 C6 109.1(2) . . ?
C4 C5 C6 111.0(2) . . ?
C5 O51 C52 115.3(3) . . ?
O1 C6 C61 107.1(2) . . ?
O1 C6 C5 110.3(2) . . ?
C61 C6 C5 112.4(2) . . ?
O62 C61 C6 112.1(2) . . ?
C61 O62 Zr 149.76(16) . . ?
C12 C11 C15 108.9(4) . . ?
C12 C11 Zr 73.4(2) . . ?
C15 C11 Zr 74.77(18) . . ?
C11 C12 C13 108.0(4) . . ?
C11 C12 Zr 75.3(2) . . ?
C13 C12 Zr 74.3(2) . . ?
C14 C13 C12 107.1(3) . . ?
C14 C13 Zr 75.23(19) . . ?
C12 C13 Zr 73.6(2) . . ?
C15 C14 C13 108.5(3) . . ?
C15 C14 Zr 74.39(17) . . ?
C13 C14 Zr 73.17(18) . . ?
C11 C15 C14 107.5(5) . . ?
C11 C15 Zr 73.87(19) . . ?
C14 C15 Zr 74.28(17) . . ?

loop_
_geom_bond_atom_site_label_1
_geom_bond_atom_site_label_2
_geom_bond_distance
_geom_bond_site_symmetry_2
_geom_bond_publ_flag
Zr O62 1.9447(17) . ?
Zr O62 1.9447(17) 2_757 ?
Zr C12 2.513(3) . ?
Zr C12 2.513(3) 2_757 ?
Zr C13 2.521(3) . ?
Zr C13 2.521(3) 2_757 ?
Zr C11 2.537(3) . ?
Zr C11 2.537(3) 2_757 ?
Zr C14 2.547(3) . ?
Zr C14 2.547(3) 2_757 ?
Zr C15 2.548(2) . ?
Zr C15 2.548(2) 2_757 ?
O1 C2 1.414(3) . ?
O1 C6 1.427(3) . ?
C2 O21 1.406(3) . ?
C2 C3 1.517(4) . ?
O21 C22 1.424(4) . ?
C3 O31 1.420(3) . ?
C3 C4 1.506(4) . ?
O31 C32 1.404(4) . ?
C4 O41 1.430(3) . ?
C4 C5 1.512(4) . ?
O41 C42 1.402(3) . ?
C5 O51 1.416(3) . ?
C5 C6 1.521(4) . ?
O51 C52 1.417(4) . ?
C6 C61 1.508(3) . ?
C61 O62 1.383(3) . ?
C11 C12 1.361(5) . ?
C11 C15 1.374(5) . ?
C12 C13 1.392(5) . ?
C13 C14 1.380(5) . ?
C14 C15 1.376(6) . ?

loop_
_geom_torsion_atom_site_label_1
_geom_torsion_atom_site_label_2
_geom_torsion_atom_site_label_3
_geom_torsion_atom_site_label_4
_geom_torsion
_geom_torsion_site_symmetry_1
_geom_torsion_site_symmetry_2
_geom_torsion_site_symmetry_3
_geom_torsion_site_symmetry_4
_geom_torsion_publ_flag
C6 O1 C2 O21 57.4(3) . . . . ?
C6 O1 C2 C3 -62.0(3) . . . . ?
O1 C2 O21 C22 64.3(3) . . . . ?
C3 C2 O21 C22 -175.3(3) . . . . ?
O21 C2 C3 O31 56.6(3) . . . . ?
O1 C2 C3 O31 178.6(2) . . . . ?
O21 C2 C3 C4 -64.2(3) . . . . ?
O1 C2 C3 C4 57.8(3) . . . . ?
C4 C3 O31 C32 -156.0(3) . . . . ?
C2 C3 O31 C32 81.4(3) . . . . ?
O31 C3 C4 O41 64.9(3) . . . . ?
C2 C3 C4 O41 -171.6(2) . . . . ?
O31 C3 C4 C5 -176.7(2) . . . . ?
C2 C3 C4 C5 -53.3(3) . . . . ?
C3 C4 O41 C42 -101.1(3) . . . . ?
C5 C4 O41 C42 138.9(3) . . . . ?
O41 C4 C5 O51 -67.6(3) . . . . ?
C3 C4 C5 O51 171.6(2) . . . . ?
O41 C4 C5 C6 172.4(2) . . . . ?
C3 C4 C5 C6 51.6(3) . . . . ?
C4 C5 O51 C52 127.3(3) . . . . ?
C6 C5 O51 C52 -111.5(3) . . . . ?
C2 O1 C6 C61 -176.6(2) . . . . ?
C2 O1 C6 C5 60.7(3) . . . . ?
O51 C5 C6 O1 -174.34(19) . . . . ?
C4 C5 C6 O1 -54.5(3) . . . . ?
O51 C5 C6 C61 66.1(3) . . . . ?
C4 C5 C6 C61 -174.0(2) . . . . ?
O1 C6 C61 O62 -68.2(3) . . . . ?
C5 C6 C61 O62 53.2(3) . . . . ?
C6 C61 O62 Zr 160.1(3) . . . . ?
O62 Zr O62 C61 78.2(4) 2_757 . . . ?
C12 Zr O62 C61 -59.8(4) . . . . ?
C12 Zr O62 C61 -163.0(4) 2_757 . . . ?
C13 Zr O62 C61 -43.0(4) . . . . ?
C13 Zr O62 C61 -142.1(4) 2_757 . . . ?
C11 Zr O62 C61 -38.9(4) . . . . ?
C11 Zr O62 C61 162.7(4) 2_757 . . . ?
C14 Zr O62 C61 -5.4(4) . . . . ?
C14 Zr O62 C61 -160.7(4) 2_757 . . . ?
C15 Zr O62 C61 -8.9(4) . . . . ?
C15 Zr O62 C61 168.5(4) 2_757 . . . ?
O62 Zr C11 C12 -138.3(3) . . . . ?
O62 Zr C11 C12 126.7(2) 2_757 . . . ?
C12 Zr C11 C12 -3.7(4) 2_757 . . . ?
C13 Zr C11 C12 37.9(2) . . . . ?
C13 Zr C11 C12 -34.2(3) 2_757 . . . ?
C11 Zr C11 C12 -2.3(2) 2_757 . . . ?
C14 Zr C11 C12 78.3(3) . . . . ?
C14 Zr C11 C12 -64.8(3) 2_757 . . . ?
C15 Zr C11 C12 115.5(4) . . . . ?
C15 Zr C11 C12 -70.4(4) 2_757 . . . ?
O62 Zr C11 C15 106.1(3) . . . . ?
O62 Zr C11 C15 11.2(3) 2_757 . . . ?
C12 Zr C11 C15 -115.5(4) . . . . ?
C12 Zr C11 C15 -119.2(3) 2_757 . . . ?
C13 Zr C11 C15 -77.6(3) . . . . ?
C13 Zr C11 C15 -149.7(3) 2_757 . . . ?
C11 Zr C11 C15 -117.8(3) 2_757 . . . ?
C14 Zr C11 C15 -37.2(3) . . . . ?
C14 Zr C11 C15 179.6(3) 2_757 . . . ?
C15 Zr C11 C15 174.1(5) 2_757 . . . ?
C15 C11 C12 C13 -0.7(4) . . . . ?
Zr C11 C12 C13 -67.7(2) . . . . ?
C15 C11 C12 Zr 66.9(2) . . . . ?
O62 Zr C12 C11 42.8(3) . . . . ?
O62 Zr C12 C11 -73.6(3) 2_757 . . . ?
C12 Zr C12 C11 176.8(3) 2_757 . . . ?
C13 Zr C12 C11 -113.9(3) . . . . ?
C13 Zr C12 C11 146.4(3) 2_757 . . . ?
C11 Zr C12 C11 178.74(12) 2_757 . . . ?
C14 Zr C12 C11 -76.4(3) . . . . ?
C14 Zr C12 C11 125.8(2) 2_757 . . . ?
C15 Zr C12 C11 -36.5(2) . . . . ?
C15 Zr C12 C11 141.8(2) 2_757 . . . ?
O62 Zr C12 C13 156.7(2) . . . . ?
O62 Zr C12 C13 40.3(3) 2_757 . . . ?
C12 Zr C12 C13 -69.3(2) 2_757 . . . ?
C13 Zr C12 C13 -99.7(3) 2_757 . . . ?
C11 Zr C12 C13 113.9(3) . . . . ?
C11 Zr C12 C13 -67.3(3) 2_757 . . . ?
C14 Zr C12 C13 37.5(2) . . . . ?
C14 Zr C12 C13 -120.3(3) 2_757 . . . ?
C15 Zr C12 C13 77.4(2) . . . . ?
C15 Zr C12 C13 -104.3(3) 2_757 . . . ?
C11 C12 C13 C14 0.0(4) . . . . ?
Zr C12 C13 C14 -68.4(2) . . . . ?
C11 C12 C13 Zr 68.4(3) . . . . ?
O62 Zr C13 C14 81.5(3) . . . . ?
O62 Zr C13 C14 -37.0(2) 2_757 . . . ?
C12 Zr C13 C14 113.2(3) . . . . ?
C12 Zr C13 C14 -139.2(3) 2_757 . . . ?
C13 Zr C13 C14 -170.9(3) 2_757 . . . ?
C11 Zr C13 C14 76.4(3) . . . . ?
C11 Zr C13 C14 -121.9(2) 2_757 . . . ?
C14 Zr C13 C14 -176.21(13) 2_757 . . . ?
C15 Zr C13 C14 36.4(2) . . . . ?
C15 Zr C13 C14 -142.2(2) 2_757 . . . ?
O62 Zr C13 C12 -31.7(3) . . . . ?
O62 Zr C13 C12 -150.2(2) 2_757 . . . ?
C12 Zr C13 C12 107.6(3) 2_757 . . . ?
C13 Zr C13 C12 75.9(3) 2_757 . . . ?
C11 Zr C13 C12 -36.9(2) . . . . ?
C11 Zr C13 C12 124.9(3) 2_757 . . . ?
C14 Zr C13 C12 -113.2(3) . . . . ?
C14 Zr C13 C12 70.5(3) 2_757 . . . ?
C15 Zr C13 C12 -76.8(3) . . . . ?
C15 Zr C13 C12 104.6(3) 2_757 . . . ?
C12 C13 C14 C15 0.7(4) . . . . ?
Zr C13 C14 C15 -66.6(2) . . . . ?
C12 C13 C14 Zr 67.3(2) . . . . ?
O62 Zr C14 C15 -6.7(3) . . . . ?
O62 Zr C14 C15 -100.6(3) 2_757 . . . ?
C12 Zr C14 C15 77.2(3) . . . . ?
C12 Zr C14 C15 156.5(3) 2_757 . . . ?
C13 Zr C14 C15 115.3(4) . . . . ?
C13 Zr C14 C15 125.6(3) 2_757 . . . ?
C11 Zr C14 C15 37.2(3) . . . . ?
C11 Zr C14 C15 -174.7(3) 2_757 . . . ?
C14 Zr C14 C15 121.8(3) 2_757 . . . ?
C15 Zr C14 C15 -174.3(5) 2_757 . . . ?
O62 Zr C14 C13 -122.1(2) . . . . ?
O62 Zr C14 C13 144.0(2) 2_757 . . . ?
C12 Zr C14 C13 -38.1(2) . . . . ?
C12 Zr C14 C13 41.1(3) 2_757 . . . ?
C13 Zr C14 C13 10.2(3) 2_757 . . . ?
C11 Zr C14 C13 -78.1(2) . . . . ?
C11 Zr C14 C13 70.0(3) 2_757 . . . ?
C14 Zr C14 C13 6.4(2) 2_757 . . . ?
C15 Zr C14 C13 -115.3(4) . . . . ?
C15 Zr C14 C13 70.4(4) 2_757 . . . ?
C12 C11 C15 C14 1.2(4) . . . . ?
Zr C11 C15 C14 67.2(2) . . . . ?
C12 C11 C15 Zr -66.0(3) . . . . ?
C13 C14 C15 C11 -1.2(4) . . . . ?
Zr C14 C15 C11 -66.9(2) . . . . ?
C13 C14 C15 Zr 65.8(2) . . . . ?
O62 Zr C15 C11 -71.7(3) . . . . ?
O62 Zr C15 C11 -170.1(3) 2_757 . . . ?
C12 Zr C15 C11 36.4(2) . . . . ?
C12 Zr C15 C11 83.0(3) 2_757 . . . ?
C13 Zr C15 C11 77.3(3) . . . . ?
C13 Zr C15 C11 40.1(4) 2_757 . . . ?
C11 Zr C15 C11 123.4(4) 2_757 . . . ?
C14 Zr C15 C11 114.0(4) . . . . ?
C14 Zr C15 C11 -0.7(5) 2_757 . . . ?
C15 Zr C15 C11 -120.9(3) 2_757 . . . ?
O62 Zr C15 C14 174.3(3) . . . . ?
O62 Zr C15 C14 75.9(3) 2_757 . . . ?
C12 Zr C15 C14 -77.7(3) . . . . ?
C12 Zr C15 C14 -31.0(4) 2_757 . . . ?
C13 Zr C15 C14 -36.7(2) . . . . ?
C13 Zr C15 C14 -73.9(3) 2_757 . . . ?
C11 Zr C15 C14 -114.0(4) . . . . ?
C11 Zr C15 C14 9.4(5) 2_757 . . . ?
C14 Zr C15 C14 -114.7(4) 2_757 . . . ?
C15 Zr C15 C14 125.1(3) 2_757 . . . ?
